data_1505603
loop_
_publ_author_name
'Wang, Huan-Huan'
'Gan, Quan'
'Wang, Xiao-Jun'
'Xue, Lin'
'Liu, Sheng-Hua'
'Jiang, Hua'

_publ_section_title
;
 A water-soluble, small molecular fluorescent sensor with femtomolar
 sensitivity for zinc ion.
;
_journal_issue 24
_journal_name_full 'Organic letters'
_journal_page_first 4995
_journal_page_last 4998
_journal_paper_doi 10.1021/ol702192m
_journal_volume 9
_journal_year 2007
_chemical_formula_sum 'C51 H54 Cl2 N8 O17 Zn2'
_chemical_formula_weight 1252.66
_chemical_name_systematic
; 
 ? 
;
_space_group_IT_number 2
_symmetry_cell_setting triclinic
_symmetry_space_group_name_Hall '-P 1'
_symmetry_space_group_name_H-M 'P -1'
_atom_sites_solution_hydrogens geom
_atom_sites_solution_primary direct
_atom_sites_solution_secondary difmap
_audit_creation_method SHELXL-97
_cell_angle_alpha 97.7400(10)
_cell_angle_beta 90.6290(10)
_cell_angle_gamma 109.3540(10)
_cell_formula_units_Z 2
_cell_length_a 10.4480(2)
_cell_length_b 12.9271(3)
_cell_length_c 22.4611(5)
_cell_measurement_reflns_used 7098
_cell_measurement_temperature 273(2)
_cell_measurement_theta_max 23.34
_cell_measurement_theta_min 2.32
_cell_volume 2831.12(11)
_computing_cell_refinement 'Bruker SMART'
_computing_data_collection 'Bruker SMART'
_computing_data_reduction 'Bruker SAINT'
_computing_molecular_graphics 'Bruker SHELXTL'
_computing_publication_material 'Bruker SHELXTL'
_computing_structure_refinement 'SHELXL-97 (Sheldrick, 1997)'
_computing_structure_solution 'SHELXS-97 (Sheldrick, 1990)'
_diffrn_ambient_temperature 273(2)
_diffrn_measured_fraction_theta_full 0.992
_diffrn_measured_fraction_theta_max 0.992
_diffrn_measurement_device_type 'CCD area detector'
_diffrn_measurement_method 'phi and omega scans'
_diffrn_radiation_monochromator graphite
_diffrn_radiation_source 'fine-focus sealed tube'
_diffrn_radiation_type MoK\a
_diffrn_radiation_wavelength 0.71073
_diffrn_reflns_av_R_equivalents 0.0464
_diffrn_reflns_av_sigmaI/netI 0.0534
_diffrn_reflns_limit_h_max 12
_diffrn_reflns_limit_h_min -13
_diffrn_reflns_limit_k_max 17
_diffrn_reflns_limit_k_min -17
_diffrn_reflns_limit_l_max 29
_diffrn_reflns_limit_l_min -29
_diffrn_reflns_number 44327
_diffrn_reflns_theta_full 28.30
_diffrn_reflns_theta_max 28.30
_diffrn_reflns_theta_min 1.83
_exptl_absorpt_coefficient_mu 1.018
_exptl_absorpt_correction_T_max 0.783
_exptl_absorpt_correction_T_min 0.729
_exptl_absorpt_correction_type multi-scan
_exptl_absorpt_process_details '(SADABS; Bruker, 2000)'
_exptl_crystal_colour colourless
_exptl_crystal_density_diffrn 1.469
_exptl_crystal_density_method 'not measured'
_exptl_crystal_description block
_exptl_crystal_F_000 1292
_exptl_crystal_size_max 0.32
_exptl_crystal_size_mid 0.28
_exptl_crystal_size_min 0.24
_refine_diff_density_max 1.019
_refine_diff_density_min -0.582
_refine_diff_density_rms 0.077
_refine_ls_extinction_method none
_refine_ls_goodness_of_fit_ref 1.033
_refine_ls_hydrogen_treatment constr
_refine_ls_matrix_type full
_refine_ls_number_parameters 725
_refine_ls_number_reflns 13954
_refine_ls_number_restraints 0
_refine_ls_restrained_S_all 1.033
_refine_ls_R_factor_all 0.1051
_refine_ls_R_factor_gt 0.0615
_refine_ls_shift/su_max 0.003
_refine_ls_shift/su_mean 0.000
_refine_ls_structure_factor_coef Fsqd
_refine_ls_weighting_details 'calc w=1/[\s^2^(Fo^2^)+(0.1031P)^2^+0.8919P] where P=(Fo^2^+2Fc^2^)/3'
_refine_ls_weighting_scheme calc
_refine_ls_wR_factor_gt 0.1696
_refine_ls_wR_factor_ref 0.1964
_reflns_number_gt 8445
_reflns_number_total 13954
_reflns_threshold_expression >2sigma(I)
_cod_data_source_file ol702192m-file004.cif
_cod_data_source_block 070608a_0m
_cod_depositor_comments
;
The following automatic conversions were performed:

'_symmetry_cell_setting' value 'Triclinic' changed to 'triclinic'
according to /home/saulius/struct/CIF-dictionaries/cif_core.dic
dictionary named 'cif_core.dic' version 2.4.1 from 2010-06-29.

Automatic conversion script
Id: cif_fix_values 1715 2011-07-08 13:25:40Z adriana 
;
_cod_original_cell_volume 2831.11(11)
_cod_original_sg_symbol_H-M P-1
_cod_database_code 1505603

loop_
_symmetry_equiv_pos_as_xyz
'x, y, z'
'-x, -y, -z'

loop_
_atom_site_label
_atom_site_type_symbol
_atom_site_fract_x
_atom_site_fract_y
_atom_site_fract_z
_atom_site_U_iso_or_equiv
_atom_site_adp_type
_atom_site_occupancy
_atom_site_symmetry_multiplicity
_atom_site_calc_flag
_atom_site_refinement_flags
Zn1 Zn 0.34205(4) 0.74072(4) 0.113172(19) 0.04875(14) Uani 1 1 d .
Zn2 Zn 0.81765(4) 0.18122(4) 0.393749(19) 0.04813(14) Uani 1 1 d .
C25 C 1.1046(4) 0.2529(4) 0.4413(2) 0.0571(10) Uani 1 1 d .
C33 C 0.9820(4) 0.3398(3) 0.50256(16) 0.0485(8) Uani 1 1 d .
C32 C 0.8583(4) 0.3598(3) 0.51352(16) 0.0498(9) Uani 1 1 d .
C28 C 1.0947(5) 0.3918(3) 0.54438(19) 0.0582(10) Uani 1 1 d .
C30 C 0.9571(6) 0.4695(4) 0.6072(2) 0.0737(14) Uani 1 1 d .
H30 H 0.9473 0.5110 0.6430 0.088 Uiso 1 1 calc R
C31 C 0.8453(5) 0.4234(4) 0.56506(19) 0.0650(11) Uani 1 1 d .
H31 H 0.7639 0.4361 0.5722 0.078 Uiso 1 1 calc R
C29 C 1.0780(6) 0.4555(4) 0.5976(2) 0.0725(13) Uani 1 1 d .
H29 H 1.1502 0.4881 0.6262 0.087 Uiso 1 1 calc R
C26 C 1.2228(5) 0.3068(4) 0.4783(2) 0.0724(13) Uani 1 1 d .
H26 H 1.3044 0.2971 0.4679 0.087 Uiso 1 1 calc R
C27 C 1.2170(5) 0.3737(4) 0.5297(2) 0.0732(13) Uani 1 1 d .
H27 H 1.2945 0.4077 0.5553 0.088 Uiso 1 1 calc R
O5 O 0.7614(3) 0.3121(2) 0.46760(12) 0.0575(7) Uani 1 1 d .
N5 N 0.9876(3) 0.2695(3) 0.45245(14) 0.0477(7) Uani 1 1 d .
O6 O 0.4222(3) 0.1359(3) 0.44452(16) 0.0816(10) Uani 1 1 d .
C48 C 0.5460(4) 0.1737(4) 0.43947(18) 0.0556(10) Uani 1 1 d .
C47 C 0.6218(4) 0.2783(4) 0.4809(2) 0.0664(12) Uani 1 1 d .
H47A H 0.5845 0.3360 0.4753 0.080 Uiso 1 1 calc R
H47B H 0.6127 0.2654 0.5224 0.080 Uiso 1 1 calc R
O4 O 0.6137(3) 0.1327(2) 0.40290(13) 0.0609(7) Uani 1 1 d .
O1 O 0.2703(3) 0.8214(2) 0.03499(11) 0.0552(7) Uani 1 1 d .
N1 N 0.5004(3) 0.7916(2) 0.05604(14) 0.0469(7) Uani 1 1 d .
O2 O 0.1333(3) 0.6895(3) 0.10410(14) 0.0695(8) Uani 1 1 d .
N3 N 0.3604(3) 0.8674(3) 0.18385(14) 0.0515(8) Uani 1 1 d .
N2 N 0.5328(3) 0.7477(3) 0.16864(16) 0.0556(8) Uani 1 1 d .
C13 C 0.4720(4) 0.9029(3) 0.22155(18) 0.0528(9) Uani 1 1 d .
C11 C 0.5830(4) 0.8567(3) 0.2056(2) 0.0627(11) Uani 1 1 d .
H11A H 0.6495 0.9075 0.1840 0.075 Uiso 1 1 calc R
H11B H 0.6282 0.8510 0.2424 0.075 Uiso 1 1 calc R
C17 C 0.2657(4) 0.9161(4) 0.19403(19) 0.0649(12) Uani 1 1 d .
H17 H 0.1880 0.8919 0.1683 0.078 Uiso 1 1 calc R
C9 C 0.4858(4) 0.8323(3) 0.00416(16) 0.0473(8) Uani 1 1 d .
C5 C 0.5901(5) 0.8602(3) -0.0359(2) 0.0607(11) Uani 1 1 d .
C6 C 0.7143(5) 0.8487(4) -0.0193(2) 0.0729(13) Uani 1 1 d .
H6 H 0.7872 0.8681 -0.0438 0.088 Uiso 1 1 calc R
C8 C 0.6181(4) 0.7798(3) 0.0693(2) 0.0565(10) Uani 1 1 d .
C2 C 0.3346(5) 0.8797(4) -0.06174(19) 0.0637(11) Uani 1 1 d .
H2 H 0.2511 0.8869 -0.0705 0.076 Uiso 1 1 calc R
C7 C 0.7275(5) 0.8094(4) 0.0322(3) 0.0741(14) Uani 1 1 d .
H7 H 0.8097 0.8018 0.0432 0.089 Uiso 1 1 calc R
C4 C 0.5624(6) 0.8958(4) -0.0904(2) 0.0785(15) Uani 1 1 d .
H4 H 0.6293 0.9133 -0.1180 0.094 Uiso 1 1 calc R
C3 C 0.4393(6) 0.9043(4) -0.1025(2) 0.0760(14) Uani 1 1 d .
H3 H 0.4230 0.9269 -0.1385 0.091 Uiso 1 1 calc R
C1 C 0.3593(4) 0.8450(3) -0.00897(17) 0.0491(9) Uani 1 1 d .
O3 O -0.0646(3) 0.6588(3) 0.05584(17) 0.0841(10) Uani 1 1 d .
C23 C 0.1265(4) 0.7775(4) 0.0193(2) 0.0604(11) Uani 1 1 d .
H23A H 0.1097 0.7367 -0.0212 0.072 Uiso 1 1 calc R
H23B H 0.0898 0.8375 0.0205 0.072 Uiso 1 1 calc R
C24 C 0.0599(4) 0.7029(4) 0.0630(2) 0.0590(10) Uani 1 1 d .
C14 C 0.4872(5) 0.9830(4) 0.2707(2) 0.0697(12) Uani 1 1 d .
H14 H 0.5634 1.0040 0.2972 0.084 Uiso 1 1 calc R
C16 C 0.2784(5) 0.9991(5) 0.2403(2) 0.0786(14) Uani 1 1 d .
H16 H 0.2127 1.0332 0.2446 0.094 Uiso 1 1 calc R
C15 C 0.3892(6) 1.0319(5) 0.2805(2) 0.0848(15) Uani 1 1 d .
H15 H 0.3979 1.0859 0.3136 0.102 Uiso 1 1 calc R
C10 C 0.6289(4) 0.7301(4) 0.1248(2) 0.0666(12) Uani 1 1 d .
H10A H 0.6110 0.6512 0.1139 0.080 Uiso 1 1 calc R
H10B H 0.7207 0.7631 0.1429 0.080 Uiso 1 1 calc R
C12 C 0.4848(5) 0.6575(4) 0.2047(2) 0.0718(14) Uani 1 1 d .
H12A H 0.4391 0.6802 0.2388 0.086 Uiso 1 1 calc R
H12B H 0.5616 0.6405 0.2200 0.086 Uiso 1 1 calc R
C22 C 0.2222(5) 0.4855(4) 0.0895(2) 0.0689(12) Uani 1 1 d .
H22 H 0.1711 0.4979 0.0588 0.083 Uiso 1 1 calc R
C18 C 0.3882(5) 0.5559(3) 0.16683(19) 0.0612(11) Uani 1 1 d .
C19 C 0.3719(5) 0.4497(4) 0.1788(2) 0.0723(13) Uani 1 1 d .
H19 H 0.4234 0.4390 0.2100 0.087 Uiso 1 1 calc R
N4 N 0.3136(4) 0.5733(3) 0.12314(15) 0.0581(9) Uani 1 1 d .
N8 N 0.8113(3) 0.2546(3) 0.31648(14) 0.0539(8) Uani 1 1 d .
C42 C 0.9185(5) 0.2718(3) 0.28168(19) 0.0593(10) Uani 1 1 d .
C46 C 0.7051(5) 0.2815(4) 0.2985(2) 0.0672(12) Uani 1 1 d .
H46 H 0.6320 0.2725 0.3229 0.081 Uiso 1 1 calc R
C36 C 1.0397(5) 0.2483(4) 0.3048(2) 0.0625(11) Uani 1 1 d .
H36A H 1.0871 0.2265 0.2711 0.075 Uiso 1 1 calc R
H36B H 1.1017 0.3151 0.3282 0.075 Uiso 1 1 calc R
N7 N 0.7871(3) 0.0074(3) 0.38316(15) 0.0545(8) Uani 1 1 d .
N6 N 0.9990(3) 0.1599(3) 0.34234(15) 0.0544(8) Uani 1 1 d .
C45 C 0.7007(7) 0.3218(5) 0.2456(3) 0.0897(17) Uani 1 1 d .
H45 H 0.6246 0.3379 0.2339 0.108 Uiso 1 1 calc R
C43 C 0.9181(7) 0.3128(4) 0.2283(2) 0.0844(16) Uani 1 1 d .
H43 H 0.9927 0.3232 0.2048 0.101 Uiso 1 1 calc R
C44 C 0.8093(8) 0.3383(5) 0.2098(3) 0.102(2) Uani 1 1 d .
H44 H 0.8085 0.3663 0.1738 0.123 Uiso 1 1 calc R
C37 C 0.8538(4) -0.0328(3) 0.34134(17) 0.0530(9) Uani 1 1 d .
C38 C 0.8342(5) -0.1455(4) 0.3279(2) 0.0667(12) Uani 1 1 d .
H38 H 0.8838 -0.1710 0.2989 0.080 Uiso 1 1 calc R
C41 C 0.6967(5) -0.0653(4) 0.4133(2) 0.0715(13) Uani 1 1 d .
H41 H 0.6491 -0.0385 0.4428 0.086 Uiso 1 1 calc R
C39 C 0.7409(6) -0.2179(4) 0.3581(2) 0.0803(15) Uani 1 1 d .
H39 H 0.7239 -0.2937 0.3489 0.096 Uiso 1 1 calc R
C40 C 0.6730(6) -0.1779(5) 0.4016(3) 0.0888(17) Uani 1 1 d .
H40 H 0.6111 -0.2260 0.4234 0.107 Uiso 1 1 calc R
Cl1 Cl 0.44961(13) 0.45838(13) 0.35194(6) 0.0808(4) Uani 1 1 d .
O9 O 0.5642(4) 0.5060(3) 0.3210(2) 0.1062(13) Uani 1 1 d .
O7 O 0.3348(6) 0.4744(6) 0.3302(3) 0.170(3) Uani 1 1 d .
O8 O 0.4186(9) 0.3474(6) 0.3413(6) 0.273(6) Uani 1 1 d .
O10 O 0.4671(6) 0.5045(8) 0.4127(2) 0.223(4) Uani 1 1 d .
Cl2 Cl 0.98153(11) 0.03929(9) 0.13373(5) 0.0601(3) Uani 1 1 d .
O11 O 0.8586(4) 0.0408(5) 0.15771(19) 0.1211(16) Uani 1 1 d .
O12 O 0.9802(5) 0.0711(7) 0.0765(2) 0.170(3) Uani 1 1 d .
C35 C 0.9470(5) 0.0491(3) 0.30575(19) 0.0599(11) Uani 1 1 d .
H35A H 1.0226 0.0248 0.2937 0.072 Uiso 1 1 calc R
H35B H 0.8981 0.0529 0.2696 0.072 Uiso 1 1 calc R
C34 C 1.1048(4) 0.1695(4) 0.3872(2) 0.0654(11) Uani 1 1 d .
H34A H 1.1925 0.1924 0.3698 0.079 Uiso 1 1 calc R
H34B H 1.0903 0.0978 0.3999 0.079 Uiso 1 1 calc R
O14 O 1.0928(4) 0.1134(3) 0.17130(16) 0.0851(10) Uani 1 1 d .
C21 C 0.2013(6) 0.3787(4) 0.0986(3) 0.0830(15) Uani 1 1 d .
H21 H 0.1364 0.3197 0.0749 0.100 Uiso 1 1 calc R
C20 C 0.2778(6) 0.3600(4) 0.1436(3) 0.0828(15) Uani 1 1 d .
H20 H 0.2664 0.2881 0.1502 0.099 Uiso 1 1 calc R
O13 O 0.9885(7) -0.0641(4) 0.1305(4) 0.237(5) Uani 1 1 d .
O17 O 0.925(3) 0.6694(17) 0.2198(7) 0.468(15) Uani 1 1 d .
H17A H 0.8546 0.6313 0.2326 0.702 Uiso 1 1 d R
C51 C 1.032(2) 0.6209(17) 0.2220(11) 0.367(14) Uani 1 1 d .
H51A H 1.1079 0.6714 0.2470 0.550 Uiso 1 1 calc R
H51B H 1.0597 0.6066 0.1820 0.550 Uiso 1 1 calc R
H51C H 0.9981 0.5527 0.2384 0.550 Uiso 1 1 calc R
O15 O 0.7798(12) 0.4369(5) 0.0626(4) 0.229(4) Uani 1 1 d .
H15A H 0.8431 0.4956 0.0648 0.344 Uiso 1 1 calc R
C49 C 0.6762(15) 0.4550(12) 0.0839(7) 0.270(10) Uani 1 1 d .
H49A H 0.7023 0.5204 0.1135 0.405 Uiso 1 1 d R
H49B H 0.6230 0.3926 0.1020 0.405 Uiso 1 1 d R
H49C H 0.6235 0.4650 0.0513 0.405 Uiso 1 1 d R
O16 O 0.2822(14) 0.8989(8) 0.4288(7) 0.317(7) Uani 1 1 d .
H16A H 0.3536 0.9375 0.4168 0.476 Uiso 1 1 calc R
C50 C 0.1869(14) 0.9130(19) 0.4035(9) 0.349(13) Uani 1 1 d .
H50A H 0.1299 0.9327 0.4330 0.523 Uiso 1 1 calc R
H50B H 0.1353 0.8459 0.3780 0.523 Uiso 1 1 calc R
H50C H 0.2205 0.9715 0.3796 0.523 Uiso 1 1 calc R

loop_
_atom_site_aniso_label
_atom_site_aniso_U_11
_atom_site_aniso_U_22
_atom_site_aniso_U_33
_atom_site_aniso_U_23
_atom_site_aniso_U_13
_atom_site_aniso_U_12
Zn1 0.0359(2) 0.0560(3) 0.0503(3) 0.0164(2) -0.00569(18) 0.00697(19)
Zn2 0.0376(2) 0.0574(3) 0.0451(2) -0.00103(19) 0.00478(17) 0.0135(2)
C25 0.042(2) 0.063(3) 0.067(3) 0.015(2) 0.0018(18) 0.0163(19)
C33 0.050(2) 0.045(2) 0.047(2) 0.0103(16) 0.0001(16) 0.0095(17)
C32 0.052(2) 0.048(2) 0.0431(19) 0.0035(16) 0.0009(16) 0.0103(18)
C28 0.062(3) 0.049(2) 0.055(2) 0.0127(18) -0.0120(19) 0.0061(19)
C30 0.106(4) 0.054(3) 0.048(2) -0.0048(19) -0.008(3) 0.016(3)
C31 0.081(3) 0.056(3) 0.053(2) 0.0028(19) 0.004(2) 0.020(2)
C29 0.085(4) 0.057(3) 0.058(3) 0.003(2) -0.020(2) 0.004(2)
C26 0.046(3) 0.086(3) 0.085(3) 0.015(3) -0.005(2) 0.021(2)
C27 0.050(3) 0.076(3) 0.081(3) 0.018(3) -0.021(2) 0.004(2)
O5 0.0389(15) 0.0749(19) 0.0516(15) -0.0042(13) 0.0047(12) 0.0149(13)
N5 0.0360(16) 0.0532(18) 0.0502(17) 0.0057(14) 0.0010(13) 0.0108(14)
O6 0.0402(18) 0.097(3) 0.097(2) 0.0007(19) 0.0155(16) 0.0132(17)
C48 0.046(2) 0.064(3) 0.056(2) 0.0055(19) 0.0060(18) 0.019(2)
C47 0.046(2) 0.086(3) 0.063(3) -0.008(2) 0.010(2) 0.025(2)
O4 0.0431(16) 0.0703(19) 0.0614(17) -0.0092(14) 0.0068(13) 0.0158(14)
O1 0.0388(15) 0.0785(19) 0.0481(14) 0.0151(13) -0.0026(11) 0.0174(14)
N1 0.0367(16) 0.0446(17) 0.0577(18) 0.0087(14) -0.0010(13) 0.0111(13)
O2 0.0387(16) 0.090(2) 0.0734(19) 0.0349(17) -0.0088(14) 0.0043(15)
N3 0.0434(18) 0.065(2) 0.0453(17) 0.0170(15) -0.0041(13) 0.0133(15)
N2 0.048(2) 0.0469(18) 0.068(2) 0.0102(15) -0.0195(16) 0.0107(15)
C13 0.044(2) 0.054(2) 0.057(2) 0.0160(18) -0.0081(17) 0.0078(18)
C11 0.048(2) 0.050(2) 0.084(3) 0.005(2) -0.025(2) 0.0106(19)
C17 0.047(2) 0.098(3) 0.054(2) 0.017(2) 0.0046(19) 0.029(2)
C9 0.047(2) 0.0395(19) 0.049(2) 0.0048(15) 0.0050(16) 0.0072(16)
C5 0.061(3) 0.043(2) 0.066(3) -0.0003(18) 0.016(2) 0.0043(19)
C6 0.049(3) 0.069(3) 0.087(3) -0.002(3) 0.027(2) 0.006(2)
C8 0.038(2) 0.051(2) 0.078(3) -0.002(2) -0.0034(19) 0.0142(17)
C2 0.078(3) 0.063(3) 0.053(2) 0.013(2) 0.000(2) 0.026(2)
C7 0.042(3) 0.073(3) 0.104(4) -0.007(3) 0.008(2) 0.022(2)
C4 0.098(4) 0.066(3) 0.063(3) 0.015(2) 0.036(3) 0.012(3)
C3 0.104(4) 0.069(3) 0.053(3) 0.018(2) 0.014(3) 0.022(3)
C1 0.052(2) 0.045(2) 0.049(2) 0.0105(16) 0.0039(17) 0.0123(17)
O3 0.0348(17) 0.090(2) 0.118(3) 0.029(2) -0.0124(17) 0.0042(16)
C23 0.035(2) 0.084(3) 0.065(3) 0.017(2) -0.0078(18) 0.022(2)
C24 0.038(2) 0.066(3) 0.069(3) 0.007(2) -0.0077(19) 0.0146(19)
C14 0.065(3) 0.074(3) 0.060(3) 0.002(2) -0.013(2) 0.013(2)
C16 0.064(3) 0.108(4) 0.071(3) 0.004(3) 0.011(2) 0.042(3)
C15 0.075(4) 0.105(4) 0.068(3) -0.014(3) -0.005(3) 0.032(3)
C10 0.047(2) 0.063(3) 0.091(3) 0.008(2) -0.018(2) 0.023(2)
C12 0.085(3) 0.055(2) 0.069(3) 0.015(2) -0.034(2) 0.014(2)
C22 0.060(3) 0.060(3) 0.074(3) 0.000(2) -0.011(2) 0.008(2)
C18 0.070(3) 0.050(2) 0.057(2) 0.0098(18) -0.007(2) 0.011(2)
C19 0.091(4) 0.055(3) 0.068(3) 0.021(2) -0.001(3) 0.015(2)
N4 0.059(2) 0.0494(19) 0.058(2) 0.0103(15) -0.0131(16) 0.0062(16)
N8 0.053(2) 0.058(2) 0.0474(17) -0.0009(15) 0.0057(15) 0.0168(16)
C42 0.071(3) 0.047(2) 0.057(2) 0.0039(18) 0.015(2) 0.018(2)
C46 0.071(3) 0.076(3) 0.060(3) 0.001(2) -0.002(2) 0.035(3)
C36 0.060(3) 0.052(2) 0.072(3) 0.010(2) 0.027(2) 0.013(2)
N7 0.050(2) 0.062(2) 0.0549(19) 0.0150(16) 0.0110(15) 0.0212(17)
N6 0.0423(18) 0.0555(19) 0.063(2) 0.0073(16) 0.0171(15) 0.0129(15)
C45 0.109(5) 0.093(4) 0.080(4) 0.017(3) -0.005(3) 0.050(4)
C43 0.109(5) 0.079(3) 0.074(3) 0.026(3) 0.033(3) 0.036(3)
C44 0.140(6) 0.110(5) 0.076(4) 0.039(3) 0.021(4) 0.058(4)
C37 0.050(2) 0.057(2) 0.049(2) 0.0095(18) 0.0035(17) 0.0136(19)
C38 0.074(3) 0.060(3) 0.070(3) 0.011(2) 0.004(2) 0.027(2)
C41 0.066(3) 0.082(3) 0.075(3) 0.035(3) 0.025(2) 0.028(3)
C39 0.087(4) 0.061(3) 0.096(4) 0.026(3) 0.009(3) 0.024(3)
C40 0.078(4) 0.075(3) 0.125(5) 0.052(3) 0.029(3) 0.026(3)
Cl1 0.0543(7) 0.1045(10) 0.0724(8) 0.0185(7) 0.0029(6) 0.0096(7)
O9 0.079(3) 0.101(3) 0.122(3) 0.025(2) 0.033(2) 0.004(2)
O7 0.104(4) 0.266(8) 0.146(5) -0.015(5) -0.012(3) 0.089(5)
O8 0.219(8) 0.113(5) 0.506(17) 0.096(7) 0.226(10) 0.057(5)
O10 0.097(4) 0.409(12) 0.086(4) -0.021(5) -0.015(3) 0.006(5)
Cl2 0.0506(6) 0.0679(7) 0.0577(6) 0.0063(5) 0.0003(4) 0.0156(5)
O11 0.070(3) 0.192(5) 0.087(3) 0.023(3) 0.015(2) 0.023(3)
O12 0.085(3) 0.332(9) 0.084(3) 0.092(4) 0.018(2) 0.034(4)
C35 0.070(3) 0.053(2) 0.056(2) 0.0022(18) 0.024(2) 0.021(2)
C34 0.040(2) 0.073(3) 0.084(3) 0.008(2) 0.014(2) 0.022(2)
O14 0.068(2) 0.079(2) 0.087(2) 0.0096(18) -0.0123(18) -0.0033(18)
C21 0.075(4) 0.058(3) 0.098(4) -0.005(3) -0.006(3) 0.006(3)
C20 0.097(4) 0.048(3) 0.095(4) 0.013(3) 0.020(3) 0.012(3)
O13 0.195(6) 0.101(4) 0.398(11) -0.084(5) -0.196(7) 0.081(4)
O17 0.73(4) 0.48(3) 0.277(15) -0.050(15) 0.121(19) 0.36(3)
C51 0.45(3) 0.29(2) 0.42(3) 0.24(2) 0.25(3) 0.13(2)
O15 0.361(13) 0.088(4) 0.226(8) 0.028(5) 0.055(9) 0.055(6)
C49 0.319(18) 0.299(17) 0.351(19) 0.204(16) 0.261(17) 0.246(16)
O16 0.355(15) 0.161(7) 0.424(17) 0.176(10) -0.038(15) 0.022(9)
C50 0.163(12) 0.50(3) 0.38(2) 0.07(2) -0.138(15) 0.116(17)

loop_
_atom_type_symbol
_atom_type_description
_atom_type_scat_dispersion_real
_atom_type_scat_dispersion_imag
_atom_type_scat_source
C C 0.0033 0.0016 'International Tables Vol C Tables 4.2.6.8 and 6.1.1.4'
H H 0.0000 0.0000 'International Tables Vol C Tables 4.2.6.8 and 6.1.1.4'
N N 0.0061 0.0033 'International Tables Vol C Tables 4.2.6.8 and 6.1.1.4'
O O 0.0106 0.0060 'International Tables Vol C Tables 4.2.6.8 and 6.1.1.4'
Zn Zn 0.2839 1.4301 'International Tables Vol C Tables 4.2.6.8 and 6.1.1.4'
Cl Cl 0.1484 0.1585 'International Tables Vol C Tables 4.2.6.8 and 6.1.1.4'

loop_
_geom_angle_atom_site_label_1
_geom_angle_atom_site_label_2
_geom_angle_atom_site_label_3
_geom_angle
O2 Zn1 N3 95.04(14)
O2 Zn1 N1 135.50(12)
N3 Zn1 N1 109.71(12)
O2 Zn1 N4 85.13(13)
N3 Zn1 N4 124.85(13)
N1 Zn1 N4 107.72(13)
O2 Zn1 N2 147.60(12)
N3 Zn1 N2 76.88(12)
N1 Zn1 N2 75.78(12)
N4 Zn1 N2 74.79(12)
O2 Zn1 O1 69.54(10)
N3 Zn1 O1 98.13(11)
N1 Zn1 O1 70.74(10)
N4 Zn1 O1 132.08(11)
N2 Zn1 O1 142.17(11)
O4 Zn2 N5 133.74(12)
O4 Zn2 N8 94.95(13)
N5 Zn2 N8 113.08(13)
O4 Zn2 N7 84.41(12)
N5 Zn2 N7 110.29(12)
N8 Zn2 N7 118.55(12)
O4 Zn2 N6 149.20(12)
N5 Zn2 N6 75.67(12)
N8 Zn2 N6 76.41(13)
N7 Zn2 N6 74.57(12)
O4 Zn2 O5 69.35(10)
N5 Zn2 O5 70.22(10)
N8 Zn2 O5 99.52(11)
N7 Zn2 O5 135.51(11)
N6 Zn2 O5 140.77(11)
N5 C25 C26 122.4(4)
N5 C25 C34 117.2(4)
C26 C25 C34 120.3(4)
N5 C33 C28 122.1(4)
N5 C33 C32 118.8(3)
C28 C33 C32 119.1(4)
C31 C32 O5 126.0(4)
C31 C32 C33 120.7(4)
O5 C32 C33 113.2(3)
C29 C28 C27 124.4(4)
C29 C28 C33 118.9(4)
C27 C28 C33 116.7(4)
C29 C30 C31 122.3(4)
C29 C30 H30 118.9
C31 C30 H30 118.9
C32 C31 C30 118.9(5)
C32 C31 H31 120.6
C30 C31 H31 120.6
C30 C29 C28 119.9(4)
C30 C29 H29 120.0
C28 C29 H29 120.0
C27 C26 C25 119.2(4)
C27 C26 H26 120.4
C25 C26 H26 120.4
C26 C27 C28 120.5(4)
C26 C27 H27 119.7
C28 C27 H27 119.7
C32 O5 C47 119.1(3)
C32 O5 Zn2 113.6(2)
C47 O5 Zn2 114.0(2)
C25 N5 C33 118.8(3)
C25 N5 Zn2 118.3(3)
C33 N5 Zn2 122.8(2)
O6 C48 O4 126.1(4)
O6 C48 C47 116.2(4)
O4 C48 C47 117.7(4)
O5 C47 C48 108.7(3)
O5 C47 H47A 110.0
C48 C47 H47A 110.0
O5 C47 H47B 110.0
C48 C47 H47B 110.0
H47A C47 H47B 108.3
C48 O4 Zn2 129.8(3)
C1 O1 C23 119.7(3)
C1 O1 Zn1 114.1(2)
C23 O1 Zn1 114.3(2)
C8 N1 C9 118.5(4)
C8 N1 Zn1 118.7(3)
C9 N1 Zn1 122.7(2)
C24 O2 Zn1 128.2(3)
C13 N3 C17 117.8(4)
C13 N3 Zn1 118.9(3)
C17 N3 Zn1 123.3(3)
C11 N2 C10 112.9(3)
C11 N2 C12 112.6(4)
C10 N2 C12 112.8(4)
C11 N2 Zn1 107.0(2)
C10 N2 Zn1 106.0(2)
C12 N2 Zn1 104.8(2)
N3 C13 C14 121.6(4)
N3 C13 C11 117.0(4)
C14 C13 C11 121.3(4)
N2 C11 C13 112.7(3)
N2 C11 H11A 109.1
C13 C11 H11A 109.1
N2 C11 H11B 109.1
C13 C11 H11B 109.1
H11A C11 H11B 107.8
N3 C17 C16 123.0(4)
N3 C17 H17 118.5
C16 C17 H17 118.5
N1 C9 C5 122.5(4)
N1 C9 C1 117.6(3)
C5 C9 C1 119.9(4)
C9 C5 C6 116.9(4)
C9 C5 C4 118.3(4)
C6 C5 C4 124.7(5)
C7 C6 C5 119.8(4)
C7 C6 H6 120.1
C5 C6 H6 120.1
N1 C8 C7 121.8(4)
N1 C8 C10 117.3(4)
C7 C8 C10 120.8(4)
C1 C2 C3 118.5(4)
C1 C2 H2 120.8
C3 C2 H2 120.8
C6 C7 C8 120.4(4)
C6 C7 H7 119.8
C8 C7 H7 119.8
C3 C4 C5 120.4(5)
C3 C4 H4 119.8
C5 C4 H4 119.8
C4 C3 C2 121.9(4)
C4 C3 H3 119.0
C2 C3 H3 119.0
O1 C1 C2 125.1(4)
O1 C1 C9 114.0(3)
C2 C1 C9 120.9(4)
O1 C23 C24 108.5(3)
O1 C23 H23A 110.0
C24 C23 H23A 110.0
O1 C23 H23B 110.0
C24 C23 H23B 110.0
H23A C23 H23B 108.4
O3 C24 O2 125.2(4)
O3 C24 C23 116.5(4)
O2 C24 C23 118.3(4)
C15 C14 C13 119.8(4)
C15 C14 H14 120.1
C13 C14 H14 120.1
C17 C16 C15 119.2(5)
C17 C16 H16 120.4
C15 C16 H16 120.4
C16 C15 C14 118.4(5)
C16 C15 H15 120.8
C14 C15 H15 120.8
N2 C10 C8 111.6(3)
N2 C10 H10A 109.3
C8 C10 H10A 109.3
N2 C10 H10B 109.3
C8 C10 H10B 109.3
H10A C10 H10B 108.0
N2 C12 C18 110.0(3)
N2 C12 H12A 109.7
C18 C12 H12A 109.7
N2 C12 H12B 109.7
C18 C12 H12B 109.7
H12A C12 H12B 108.2
N4 C22 C21 122.6(5)
N4 C22 H22 118.7
C21 C22 H22 118.7
N4 C18 C19 121.5(4)
N4 C18 C12 116.5(3)
C19 C18 C12 121.8(4)
C20 C19 C18 118.9(5)
C20 C19 H19 120.6
C18 C19 H19 120.6
C18 N4 C22 118.9(4)
C18 N4 Zn1 117.3(3)
C22 N4 Zn1 123.7(3)
C46 N8 C42 118.2(4)
C46 N8 Zn2 123.9(3)
C42 N8 Zn2 117.8(3)
N8 C42 C43 121.2(5)
N8 C42 C36 117.1(4)
C43 C42 C36 121.7(4)
N8 C46 C45 122.2(5)
N8 C46 H46 118.9
C45 C46 H46 118.9
N6 C36 C42 111.0(3)
N6 C36 H36A 109.4
C42 C36 H36A 109.4
N6 C36 H36B 109.4
C42 C36 H36B 109.4
H36A C36 H36B 108.0
C37 N7 C41 117.8(4)
C37 N7 Zn2 117.9(3)
C41 N7 Zn2 124.1(3)
C34 N6 C36 112.4(4)
C34 N6 C35 112.9(3)
C36 N6 C35 111.8(3)
C34 N6 Zn2 106.8(2)
C36 N6 Zn2 106.5(2)
C35 N6 Zn2 105.7(2)
C46 C45 C44 119.6(5)
C46 C45 H45 120.2
C44 C45 H45 120.2
C44 C43 C42 120.5(5)
C44 C43 H43 119.8
C42 C43 H43 119.8
C43 C44 C45 118.3(5)
C43 C44 H44 120.9
C45 C44 H44 120.9
N7 C37 C38 122.6(4)
N7 C37 C35 116.6(4)
C38 C37 C35 120.7(4)
C39 C38 C37 118.8(5)
C39 C38 H38 120.6
C37 C38 H38 120.6
N7 C41 C40 122.0(5)
N7 C41 H41 119.0
C40 C41 H41 119.0
C40 C39 C38 119.3(5)
C40 C39 H39 120.3
C38 C39 H39 120.3
C39 C40 C41 119.4(5)
C39 C40 H40 120.3
C41 C40 H40 120.3
O8 Cl1 O7 103.4(6)
O8 Cl1 O9 108.1(4)
O7 Cl1 O9 113.0(4)
O8 Cl1 O10 115.2(7)
O7 Cl1 O10 105.6(4)
O9 Cl1 O10 111.4(3)
O13 Cl2 O12 111.7(5)
O13 Cl2 O11 109.4(5)
O12 Cl2 O11 105.8(3)
O13 Cl2 O14 108.3(3)
O12 Cl2 O14 111.4(3)
O11 Cl2 O14 110.2(3)
N6 C35 C37 110.2(3)
N6 C35 H35A 109.6
C37 C35 H35A 109.6
N6 C35 H35B 109.6
C37 C35 H35B 109.6
H35A C35 H35B 108.1
N6 C34 C25 110.8(3)
N6 C34 H34A 109.5
C25 C34 H34A 109.5
N6 C34 H34B 109.5
C25 C34 H34B 109.5
H34A C34 H34B 108.1
C22 C21 C20 118.8(5)
C22 C21 H21 120.6
C20 C21 H21 120.6
C21 C20 C19 119.2(5)
C21 C20 H20 120.4
C19 C20 H20 120.4
C51 O17 H17A 112.1
O17 C51 H51A 109.5
O17 C51 H51B 109.5
H51A C51 H51B 109.5
O17 C51 H51C 109.5
H51A C51 H51C 109.5
H51B C51 H51C 109.5
C49 O15 H15A 109.5
O15 C49 H49A 110.9
O15 C49 H49B 109.6
H49A C49 H49B 109.5
O15 C49 H49C 107.9
H49A C49 H49C 109.5
H49B C49 H49C 109.5
C50 O16 H16A 109.5
O16 C50 H50A 109.5
O16 C50 H50B 109.5
H50A C50 H50B 109.5
O16 C50 H50C 109.5
H50A C50 H50C 109.5
H50B C50 H50C 109.5

loop_
_geom_bond_atom_site_label_1
_geom_bond_atom_site_label_2
_geom_bond_distance
Zn1 O2 2.057(3)
Zn1 N3 2.079(3)
Zn1 N1 2.091(3)
Zn1 N4 2.128(3)
Zn1 N2 2.309(3)
Zn1 O1 2.391(3)
Zn2 O4 2.033(3)
Zn2 N5 2.096(3)
Zn2 N8 2.097(3)
Zn2 N7 2.141(3)
Zn2 N6 2.304(3)
Zn2 O5 2.425(3)
C25 N5 1.329(5)
C25 C26 1.397(6)
C25 C34 1.512(6)
C33 N5 1.363(5)
C33 C28 1.415(5)
C33 C32 1.416(5)
C32 C31 1.362(5)
C32 O5 1.365(4)
C28 C29 1.405(7)
C28 C27 1.408(7)
C30 C29 1.350(7)
C30 C31 1.406(7)
C30 H30 0.9300
C31 H31 0.9300
C29 H29 0.9300
C26 C27 1.360(7)
C26 H26 0.9300
C27 H27 0.9300
O5 C47 1.425(5)
O6 C48 1.234(5)
C48 O4 1.265(5)
C48 C47 1.503(6)
C47 H47A 0.9700
C47 H47B 0.9700
O1 C1 1.359(5)
O1 C23 1.440(4)
N1 C8 1.323(5)
N1 C9 1.368(5)
O2 C24 1.259(5)
N3 C13 1.344(5)
N3 C17 1.344(5)
N2 C11 1.462(5)
N2 C10 1.463(6)
N2 C12 1.464(5)
C13 C14 1.377(6)
C13 C11 1.496(6)
C11 H11A 0.9700
C11 H11B 0.9700
C17 C16 1.361(7)
C17 H17 0.9300
C9 C5 1.405(6)
C9 C1 1.417(5)
C5 C6 1.407(7)
C5 C4 1.424(7)
C6 C7 1.348(7)
C6 H6 0.9300
C8 C7 1.401(7)
C8 C10 1.498(6)
C2 C1 1.374(5)
C2 C3 1.415(7)
C2 H2 0.9300
C7 H7 0.9300
C4 C3 1.355(8)
C4 H4 0.9300
C3 H3 0.9300
O3 C24 1.234(5)
C23 C24 1.484(6)
C23 H23A 0.9700
C23 H23B 0.9700
C14 C15 1.375(7)
C14 H14 0.9300
C16 C15 1.374(7)
C16 H16 0.9300
C15 H15 0.9300
C10 H10A 0.9700
C10 H10B 0.9700
C12 C18 1.505(6)
C12 H12A 0.9700
C12 H12B 0.9700
C22 N4 1.343(5)
C22 C21 1.370(7)
C22 H22 0.9300
C18 N4 1.334(5)
C18 C19 1.390(6)
C19 C20 1.385(7)
C19 H19 0.9300
N8 C46 1.342(5)
N8 C42 1.348(5)
C42 C43 1.375(6)
C42 C36 1.499(6)
C46 C45 1.367(7)
C46 H46 0.9300
C36 N6 1.464(5)
C36 H36A 0.9700
C36 H36B 0.9700
N7 C37 1.327(5)
N7 C41 1.352(5)
N6 C34 1.451(5)
N6 C35 1.476(5)
C45 C44 1.373(8)
C45 H45 0.9300
C43 C44 1.359(8)
C43 H43 0.9300
C44 H44 0.9300
C37 C38 1.391(6)
C37 C35 1.507(6)
C38 C39 1.367(7)
C38 H38 0.9300
C41 C40 1.381(7)
C41 H41 0.9300
C39 C40 1.360(8)
C39 H39 0.9300
C40 H40 0.9300
Cl1 O8 1.349(7)
Cl1 O7 1.377(5)
Cl1 O9 1.392(4)
Cl1 O10 1.397(6)
Cl2 O13 1.354(5)
Cl2 O12 1.402(4)
Cl2 O11 1.404(4)
Cl2 O14 1.416(3)
C35 H35A 0.9700
C35 H35B 0.9700
C34 H34A 0.9700
C34 H34B 0.9700
C21 C20 1.375(7)
C21 H21 0.9300
C20 H20 0.9300
O17 C51 1.45(2)
O17 H17A 0.8200
C51 H51A 0.9600
C51 H51B 0.9600
C51 H51C 0.9600
O15 C49 1.267(12)
O15 H15A 0.8200
C49 H49A 0.9600
C49 H49B 0.9600
C49 H49C 0.9600
O16 C50 1.217(13)
O16 H16A 0.8200
C50 H50A 0.9600
C50 H50B 0.9600
C50 H50C 0.9600

loop_
_geom_torsion_atom_site_label_1
_geom_torsion_atom_site_label_2
_geom_torsion_atom_site_label_3
_geom_torsion_atom_site_label_4
_geom_torsion
N5 C33 C32 C31 175.5(4)
C28 C33 C32 C31 -3.4(6)
N5 C33 C32 O5 -6.1(5)
C28 C33 C32 O5 175.0(3)
N5 C33 C28 C29 -174.5(4)
C32 C33 C28 C29 4.3(6)
N5 C33 C28 C27 4.4(6)
C32 C33 C28 C27 -176.8(4)
O5 C32 C31 C30 -178.0(4)
C33 C32 C31 C30 0.3(6)
C29 C30 C31 C32 2.0(7)
C31 C30 C29 C28 -0.9(7)
C27 C28 C29 C30 179.0(5)
C33 C28 C29 C30 -2.2(7)
N5 C25 C26 C27 4.1(7)
C34 C25 C26 C27 -173.9(4)
C25 C26 C27 C28 -2.4(7)
C29 C28 C27 C26 177.2(4)
C33 C28 C27 C26 -1.7(7)
C31 C32 O5 C47 -31.3(6)
C33 C32 O5 C47 150.4(4)
C31 C32 O5 Zn2 -170.0(3)
C33 C32 O5 Zn2 11.6(4)
O4 Zn2 O5 C32 146.7(3)
N5 Zn2 O5 C32 -10.4(2)
N8 Zn2 O5 C32 -121.6(3)
N7 Zn2 O5 C32 88.8(3)
N6 Zn2 O5 C32 -41.5(3)
O4 Zn2 O5 C47 5.8(3)
N5 Zn2 O5 C47 -151.2(3)
N8 Zn2 O5 C47 97.6(3)
N7 Zn2 O5 C47 -52.0(3)
N6 Zn2 O5 C47 177.7(3)
C26 C25 N5 C33 -1.5(6)
C34 C25 N5 C33 176.7(4)
C26 C25 N5 Zn2 -179.2(3)
C34 C25 N5 Zn2 -1.0(5)
C28 C33 N5 C25 -2.9(6)
C32 C33 N5 C25 178.3(4)
C28 C33 N5 Zn2 174.7(3)
C32 C33 N5 Zn2 -4.2(5)
O4 Zn2 N5 C25 154.8(3)
N8 Zn2 N5 C25 -82.7(3)
N7 Zn2 N5 C25 52.6(3)
N6 Zn2 N5 C25 -14.6(3)
O5 Zn2 N5 C25 -174.9(3)
O4 Zn2 N5 C33 -22.8(4)
N8 Zn2 N5 C33 99.7(3)
N7 Zn2 N5 C33 -124.9(3)
N6 Zn2 N5 C33 167.9(3)
O5 Zn2 N5 C33 7.6(3)
C32 O5 C47 C48 -144.2(4)
Zn2 O5 C47 C48 -5.6(4)
O6 C48 C47 O5 -178.0(4)
O4 C48 C47 O5 1.9(6)
O6 C48 O4 Zn2 -175.8(3)
C47 C48 O4 Zn2 4.4(6)
N5 Zn2 O4 C48 24.9(4)
N8 Zn2 O4 C48 -104.0(4)
N7 Zn2 O4 C48 137.7(4)
N6 Zn2 O4 C48 -175.6(3)
O5 Zn2 O4 C48 -5.7(4)
O2 Zn1 O1 C1 -151.8(3)
N3 Zn1 O1 C1 115.9(3)
N1 Zn1 O1 C1 7.7(2)
N4 Zn1 O1 C1 -89.1(3)
N2 Zn1 O1 C1 36.8(3)
O2 Zn1 O1 C23 -8.9(3)
N3 Zn1 O1 C23 -101.2(3)
N1 Zn1 O1 C23 150.7(3)
N4 Zn1 O1 C23 53.8(3)
N2 Zn1 O1 C23 179.7(3)
O2 Zn1 N1 C8 -155.0(3)
N3 Zn1 N1 C8 85.2(3)
N4 Zn1 N1 C8 -53.5(3)
N2 Zn1 N1 C8 15.0(3)
O1 Zn1 N1 C8 177.1(3)
O2 Zn1 N1 C9 22.2(4)
N3 Zn1 N1 C9 -97.7(3)
N4 Zn1 N1 C9 123.6(3)
N2 Zn1 N1 C9 -167.8(3)
O1 Zn1 N1 C9 -5.7(3)
N3 Zn1 O2 C24 107.0(4)
N1 Zn1 O2 C24 -18.0(5)
N4 Zn1 O2 C24 -128.4(4)
N2 Zn1 O2 C24 -179.6(3)
O1 Zn1 O2 C24 10.2(4)
O2 Zn1 N3 C13 156.1(3)
N1 Zn1 N3 C13 -61.5(3)
N4 Zn1 N3 C13 68.5(3)
N2 Zn1 N3 C13 7.9(3)
O1 Zn1 N3 C13 -133.9(3)
O2 Zn1 N3 C17 -23.9(3)
N1 Zn1 N3 C17 118.5(3)
N4 Zn1 N3 C17 -111.5(3)
N2 Zn1 N3 C17 -172.1(4)
O1 Zn1 N3 C17 46.1(3)
O2 Zn1 N2 C11 -98.7(3)
N3 Zn1 N2 C11 -20.2(3)
N1 Zn1 N2 C11 94.4(3)
N4 Zn1 N2 C11 -152.4(3)
O1 Zn1 N2 C11 66.2(4)
O2 Zn1 N2 C10 140.5(3)
N3 Zn1 N2 C10 -141.0(3)
N1 Zn1 N2 C10 -26.4(3)
N4 Zn1 N2 C10 86.8(3)
O1 Zn1 N2 C10 -54.6(3)
O2 Zn1 N2 C12 21.0(4)
N3 Zn1 N2 C12 99.5(3)
N1 Zn1 N2 C12 -145.9(3)
N4 Zn1 N2 C12 -32.7(3)
O1 Zn1 N2 C12 -174.1(3)
C17 N3 C13 C14 2.9(6)
Zn1 N3 C13 C14 -177.0(3)
C17 N3 C13 C11 -173.4(4)
Zn1 N3 C13 C11 6.6(5)
C10 N2 C11 C13 145.6(4)
C12 N2 C11 C13 -85.3(4)
Zn1 N2 C11 C13 29.3(4)
N3 C13 C11 N2 -25.8(5)
C14 C13 C11 N2 157.8(4)
C13 N3 C17 C16 0.2(7)
Zn1 N3 C17 C16 -179.9(4)
C8 N1 C9 C5 1.0(5)
Zn1 N1 C9 C5 -176.1(3)
C8 N1 C9 C1 -179.6(3)
Zn1 N1 C9 C1 3.3(4)
N1 C9 C5 C6 -2.4(6)
C1 C9 C5 C6 178.2(4)
N1 C9 C5 C4 176.4(4)
C1 C9 C5 C4 -3.0(6)
C9 C5 C6 C7 1.8(6)
C4 C5 C6 C7 -176.9(4)
C9 N1 C8 C7 1.0(6)
Zn1 N1 C8 C7 178.3(3)
C9 N1 C8 C10 -177.2(3)
Zn1 N1 C8 C10 0.1(5)
C5 C6 C7 C8 0.1(7)
N1 C8 C7 C6 -1.6(7)
C10 C8 C7 C6 176.5(4)
C9 C5 C4 C3 1.3(7)
C6 C5 C4 C3 180.0(5)
C5 C4 C3 C2 0.7(8)
C1 C2 C3 C4 -0.8(7)
C23 O1 C1 C2 31.5(6)
Zn1 O1 C1 C2 172.3(3)
C23 O1 C1 C9 -149.4(3)
Zn1 O1 C1 C9 -8.7(4)
C3 C2 C1 O1 178.1(4)
C3 C2 C1 C9 -0.9(6)
N1 C9 C1 O1 4.3(5)
C5 C9 C1 O1 -176.3(3)
N1 C9 C1 C2 -176.5(4)
C5 C9 C1 C2 2.9(6)
C1 O1 C23 C24 148.2(4)
Zn1 O1 C23 C24 7.5(4)
Zn1 O2 C24 O3 170.6(4)
Zn1 O2 C24 C23 -9.5(6)
O1 C23 C24 O3 179.6(4)
O1 C23 C24 O2 -0.3(6)
N3 C13 C14 C15 -2.9(7)
C11 C13 C14 C15 173.3(5)
N3 C17 C16 C15 -3.3(8)
C17 C16 C15 C14 3.2(9)
C13 C14 C15 C16 -0.2(8)
C11 N2 C10 C8 -82.7(4)
C12 N2 C10 C8 148.3(3)
Zn1 N2 C10 C8 34.2(4)
N1 C8 C10 N2 -25.4(5)
C7 C8 C10 N2 156.4(4)
C11 N2 C12 C18 158.3(4)
C10 N2 C12 C18 -72.5(5)
Zn1 N2 C12 C18 42.3(5)
N2 C12 C18 N4 -31.2(6)
N2 C12 C18 C19 152.3(5)
N4 C18 C19 C20 1.3(8)
C12 C18 C19 C20 177.7(5)
C19 C18 N4 C22 -1.0(7)
C12 C18 N4 C22 -177.6(5)
C19 C18 N4 Zn1 176.7(4)
C12 C18 N4 Zn1 0.1(6)
C21 C22 N4 C18 0.7(7)
C21 C22 N4 Zn1 -176.8(4)
O2 Zn1 N4 C18 -135.9(4)
N3 Zn1 N4 C18 -43.1(4)
N1 Zn1 N4 C18 87.7(3)
N2 Zn1 N4 C18 18.5(3)
O1 Zn1 N4 C18 167.5(3)
O2 Zn1 N4 C22 41.7(4)
N3 Zn1 N4 C22 134.5(4)
N1 Zn1 N4 C22 -94.7(4)
N2 Zn1 N4 C22 -163.9(4)
O1 Zn1 N4 C22 -14.9(5)
O4 Zn2 N8 C46 16.7(3)
N5 Zn2 N8 C46 -125.7(3)
N7 Zn2 N8 C46 103.0(3)
N6 Zn2 N8 C46 166.7(4)
O5 Zn2 N8 C46 -53.2(3)
O4 Zn2 N8 C42 -160.8(3)
N5 Zn2 N8 C42 56.9(3)
N7 Zn2 N8 C42 -74.5(3)
N6 Zn2 N8 C42 -10.8(3)
O5 Zn2 N8 C42 129.4(3)
C46 N8 C42 C43 -1.8(6)
Zn2 N8 C42 C43 175.8(3)
C46 N8 C42 C36 175.9(4)
Zn2 N8 C42 C36 -6.5(5)
C42 N8 C46 C45 2.3(7)
Zn2 N8 C46 C45 -175.1(4)
N8 C42 C36 N6 30.2(5)
C43 C42 C36 N6 -152.1(4)
O4 Zn2 N7 C37 138.8(3)
N5 Zn2 N7 C37 -86.4(3)
N8 Zn2 N7 C37 46.2(3)
N6 Zn2 N7 C37 -18.5(3)
O5 Zn2 N7 C37 -168.4(2)
O4 Zn2 N7 C41 -36.1(4)
N5 Zn2 N7 C41 98.7(4)
N8 Zn2 N7 C41 -128.7(3)
N6 Zn2 N7 C41 166.6(4)
O5 Zn2 N7 C41 16.6(4)
C42 C36 N6 C34 -152.2(3)
C42 C36 N6 C35 79.6(4)
C42 C36 N6 Zn2 -35.5(4)
O4 Zn2 N6 C34 -137.8(3)
N5 Zn2 N6 C34 27.0(3)
N8 Zn2 N6 C34 145.6(3)
N7 Zn2 N6 C34 -89.2(3)
O5 Zn2 N6 C34 57.1(3)
O4 Zn2 N6 C36 101.8(3)
N5 Zn2 N6 C36 -93.3(3)
N8 Zn2 N6 C36 25.3(3)
N7 Zn2 N6 C36 150.5(3)
O5 Zn2 N6 C36 -63.2(3)
O4 Zn2 N6 C35 -17.3(4)
N5 Zn2 N6 C35 147.6(3)
N8 Zn2 N6 C35 -93.9(3)
N7 Zn2 N6 C35 31.4(3)
O5 Zn2 N6 C35 177.7(2)
N8 C46 C45 C44 -1.7(8)
N8 C42 C43 C44 0.8(8)
C36 C42 C43 C44 -176.9(5)
C42 C43 C44 C45 -0.1(9)
C46 C45 C44 C43 0.6(9)
C41 N7 C37 C38 -0.2(6)
Zn2 N7 C37 C38 -175.4(3)
C41 N7 C37 C35 176.2(4)
Zn2 N7 C37 C35 0.9(5)
N7 C37 C38 C39 1.3(7)
C35 C37 C38 C39 -175.0(4)
C37 N7 C41 C40 0.0(7)
Zn2 N7 C41 C40 174.9(4)
C37 C38 C39 C40 -2.1(8)
C38 C39 C40 C41 1.9(9)
N7 C41 C40 C39 -0.8(8)
C34 N6 C35 C37 76.2(4)
C36 N6 C35 C37 -155.8(3)
Zn2 N6 C35 C37 -40.3(4)
N7 C37 C35 N6 28.7(5)
C38 C37 C35 N6 -154.9(4)
C36 N6 C34 C25 81.4(4)
C35 N6 C34 C25 -150.9(4)
Zn2 N6 C34 C25 -35.0(4)
N5 C25 C34 N6 26.4(6)
C26 C25 C34 N6 -155.4(4)
N4 C22 C21 C20 -0.8(8)
C22 C21 C20 C19 1.1(9)
C18 C19 C20 C21 -1.3(8)
